data_4327888
loop_
_publ_author_name
'Jeongho Yeon'
'Sang-Hwan Kim'
'Sau Doan Nguyen'
'Hana Lee'
'P. Shiv Halasyamani'

_publ_contact_author_address
;
Department of Chemistry
University of Houston
Houston, Texas
77204-5003
USA
;
_publ_contact_author_email psh@uh.edu
_publ_contact_author_fax 1-713-743-0796
_publ_contact_author_name 'P. Shiv Halasyamani'
_publ_contact_author_phone 1-713-743-3278
_publ_section_title
;
 New Vanadium Selenites: Centrosymmetric Ca2(VO2)2(SeO3)3(H2O)2,
 Sr2(VO2)2(SeO3)3, and Ba(V2O5)(SeO3), and Noncentrosymmetric and Polar
 A4(VO2)2(SeO3)4(Se2O5) (A = Sr2+ or Pb2+)
;
_journal_name_full 'Inorganic Chemistry'
_journal_page_first 609
_journal_page_last 619
_journal_paper_doi 10.1021/ic2021403
_journal_volume 51
_journal_year 2012
_chemical_formula_sum 'O13 Se3 Sr2 V2'
_chemical_formula_weight 722
_chemical_name_systematic
;
 ?
;
_space_group_IT_number 14
_symmetry_cell_setting monoclinic
_symmetry_space_group_name_Hall '-P 2ybc'
_symmetry_space_group_name_H-M 'P 1 21/c 1'
_atom_sites_solution_primary direct
_atom_sites_solution_secondary difmap
_cell_angle_alpha 90
_cell_angle_beta 96.881(11)
_cell_angle_gamma 90
_cell_formula_units_Z 4
_cell_length_a 14.739(13)
_cell_length_b 9.788(8)
_cell_length_c 8.440(7)
_cell_measurement_temperature 296(2)
_cell_volume 1208.8(18)
_computing_structure_refinement 'SHELXL-97 (Sheldrick, 1997)'
_computing_structure_solution 'SHELXS-97 (Sheldrick, 1990)'
_diffrn_ambient_temperature 296(2)
_diffrn_measured_fraction_theta_full 0.987
_diffrn_measured_fraction_theta_max 0.905
_diffrn_measurement_device_type 'Siemens area detector diffractometer'
_diffrn_measurement_method omega_scans
_diffrn_radiation_monochromator graphite
_diffrn_radiation_type MoK\a
_diffrn_radiation_wavelength 0.71073
_diffrn_reflns_av_R_equivalents 0.0491
_diffrn_reflns_av_unetI/netI 0.0392
_diffrn_reflns_limit_h_max 20
_diffrn_reflns_limit_h_min -19
_diffrn_reflns_limit_k_max 7
_diffrn_reflns_limit_k_min -13
_diffrn_reflns_limit_l_max 11
_diffrn_reflns_limit_l_min -11
_diffrn_reflns_number 6811
_diffrn_reflns_theta_full 25
_diffrn_reflns_theta_max 29.07
_diffrn_reflns_theta_min 2.5
_exptl_absorpt_coefficient_mu 19.376
_exptl_absorpt_correction_T_max 0.8298
_exptl_absorpt_correction_T_min 0.4442
_exptl_absorpt_correction_type psi-scan
_exptl_absorpt_process_details 'north et al., 1968'
_exptl_crystal_colour 'pale yellow'
_exptl_crystal_density_diffrn 3.967
_exptl_crystal_description block
_exptl_crystal_F_000 1312
_exptl_crystal_size_max 0.05
_exptl_crystal_size_mid 0.04
_exptl_crystal_size_min 0.01
_refine_diff_density_max 1.007
_refine_diff_density_min -1.34
_refine_diff_density_rms 0.262
_refine_ls_extinction_method none
_refine_ls_goodness_of_fit_ref 1.085
_refine_ls_matrix_type full
_refine_ls_number_parameters 181
_refine_ls_number_reflns 2930
_refine_ls_number_restraints 0
_refine_ls_restrained_S_all 1.085
_refine_ls_R_factor_all 0.0302
_refine_ls_R_factor_gt 0.0268
_refine_ls_shift/su_max 0.001
_refine_ls_shift/su_mean 0
_refine_ls_structure_factor_coef Fsqd
_refine_ls_weighting_details 'calc w=1/[\s^2^(Fo^2^)+(0.0393P)^2^+0.0000P] where P=(Fo^2^+2Fc^2^)/3'
_refine_ls_weighting_scheme calc
_refine_ls_wR_factor_gt 0.069
_refine_ls_wR_factor_ref 0.0701
_reflns_number_gt 2637
_reflns_number_total 2930
_reflns_threshold_expression >2sigma(I)
_cod_data_source_file ic2021403_si_004_2.cif
_cod_data_source_block Sr2(VO2)2(SeO3)3
_cod_depositor_comments
;
The following automatic conversions were performed:

'_exptl_absorpt_correction_type' value 'Psi scan' changed to
'psi-scan' according to the built-in table from CIF Core dictionary
named 'cif_core.dic' version 2.4.1 from 2010-06-29.

Automatic conversion script
Id: cif_fix_values 1715 2011-07-08 13:25:40Z adriana 
;
_cod_database_code 4327888

loop_
_symmetry_equiv_pos_as_xyz
'x, y, z'
'-x, y+1/2, -z+1/2'
'-x, -y, -z'
'x, -y-1/2, z-1/2'

loop_
_atom_site_label
_atom_site_type_symbol
_atom_site_fract_x
_atom_site_fract_y
_atom_site_fract_z
_atom_site_U_iso_or_equiv
_atom_site_adp_type
_atom_site_occupancy
_atom_site_symmetry_multiplicity
_atom_site_calc_flag
Sr1 Sr 0.03984(3) 0.68207(3) 0.14396(4) 0.01352(9) Uani 1 1 d
Sr2 Sr 0.35276(2) 0.77870(4) 0.09561(4) 0.01298(9) Uani 1 1 d
Se1 Se 0.78978(3) 0.45693(3) 0.09602(4) 0.01141(10) Uani 1 1 d
Se2 Se 0.41838(3) 0.45769(4) 0.29885(4) 0.01443(10) Uani 1 1 d
Se3 Se 0.14652(3) 0.32380(4) 0.20964(4) 0.01293(10) Uani 1 1 d
V1 V 0.13442(5) 0.00814(6) 0.04149(7) 0.01252(14) Uani 1 1 d
V2 V 0.58490(5) 0.55465(6) 0.09763(8) 0.01353(14) Uani 1 1 d
O1 O 0.2385(2) 0.9817(3) 0.0083(4) 0.0233(7) Uani 1 1 d
O2 O 0.0684(2) 0.8939(3) 0.9384(3) 0.0211(6) Uani 1 1 d
O3 O 0.1089(2) 0.3381(3) 0.3946(3) 0.0184(6) Uani 1 1 d
O4 O 0.8644(2) 0.4000(3) 0.2595(3) 0.0157(6) Uani 1 1 d
O5 O 0.1111(2) 0.1579(3) 0.1935(3) 0.0167(6) Uani 1 1 d
O6 O 0.6507(2) 0.6672(3) 0.1915(4) 0.0236(7) Uani 1 1 d
O7 O 0.4867(2) 0.6338(3) 0.0335(3) 0.0189(6) Uani 1 1 d
O8 O 0.3638(2) 0.4457(3) 0.1076(3) 0.0191(6) Uani 1 1 d
O9 O 0.5337(2) 0.4564(3) 0.2740(3) 0.0170(6) Uani 1 1 d
O10 O 0.68844(18) 0.3955(2) 0.1471(3) 0.0126(5) Uani 1 1 d
O11 O 0.8091(2) 0.3422(3) 0.9581(3) 0.0175(6) Uani 1 1 d
O12 O 0.0635(2) 0.4102(3) 0.0992(3) 0.0194(6) Uani 1 1 d
O13 O 0.3989(2) 0.6208(3) 0.3375(3) 0.0197(6) Uani 1 1 d

loop_
_atom_site_aniso_label
_atom_site_aniso_U_11
_atom_site_aniso_U_22
_atom_site_aniso_U_33
_atom_site_aniso_U_23
_atom_site_aniso_U_13
_atom_site_aniso_U_12
Sr1 0.01466(19) 0.01378(18) 0.01221(17) 0.00026(12) 0.00202(14) 0.00066(13)
Sr2 0.01390(19) 0.01318(17) 0.01189(17) -0.00171(12) 0.00163(13) -0.00015(13)
Se1 0.01311(19) 0.01113(17) 0.01001(17) -0.00017(12) 0.00154(14) -0.00045(13)
Se2 0.0168(2) 0.01495(19) 0.01193(18) 0.00225(13) 0.00321(15) 0.00226(14)
Se3 0.0148(2) 0.01211(18) 0.01207(18) 0.00050(12) 0.00218(14) -0.00071(14)
V1 0.0162(3) 0.0112(3) 0.0100(3) -0.0001(2) 0.0009(2) 0.0013(2)
V2 0.0140(3) 0.0133(3) 0.0132(3) -0.0008(2) 0.0010(3) 0.0029(2)
O1 0.0222(16) 0.0228(15) 0.0259(16) 0.0073(12) 0.0073(13) 0.0053(13)
O2 0.0290(17) 0.0179(14) 0.0153(13) -0.0019(11) -0.0022(12) -0.0043(12)
O3 0.0281(17) 0.0146(13) 0.0133(13) -0.0024(10) 0.0054(12) -0.0073(12)
O4 0.0190(15) 0.0149(13) 0.0123(12) -0.0024(10) -0.0022(11) 0.0037(11)
O5 0.0230(16) 0.0097(12) 0.0180(14) -0.0017(10) 0.0051(12) -0.0013(11)
O6 0.0270(18) 0.0209(15) 0.0214(15) -0.0034(12) -0.0028(13) -0.0020(13)
O7 0.0197(15) 0.0231(14) 0.0146(13) 0.0043(11) 0.0052(11) 0.0084(12)
O8 0.0165(15) 0.0269(15) 0.0140(13) 0.0012(11) 0.0026(11) 0.0001(12)
O9 0.0155(14) 0.0207(14) 0.0153(13) 0.0054(10) 0.0045(11) 0.0052(11)
O10 0.0111(13) 0.0141(13) 0.0130(12) -0.0002(10) 0.0030(10) -0.0010(10)
O11 0.0188(15) 0.0194(14) 0.0149(13) -0.0076(10) 0.0044(11) -0.0015(11)
O12 0.0233(16) 0.0168(13) 0.0171(14) 0.0012(11) -0.0013(12) 0.0063(12)
O13 0.0258(17) 0.0171(14) 0.0170(13) 0.0008(11) 0.0055(12) 0.0051(12)

loop_
_atom_type_symbol
_atom_type_description
_atom_type_scat_dispersion_real
_atom_type_scat_dispersion_imag
_atom_type_scat_source
O O 0.0106 0.006 'International Tables Vol C Tables 4.2.6.8 and 6.1.1.4'
V V 0.3005 0.5294 'International Tables Vol C Tables 4.2.6.8 and 6.1.1.4'
Se Se -0.0929 2.2259 'International Tables Vol C Tables 4.2.6.8 and 6.1.1.4'
Sr Sr -1.5307 3.2498 'International Tables Vol C Tables 4.2.6.8 and 6.1.1.4'

loop_
_geom_angle_atom_site_label_1
_geom_angle_atom_site_label_2
_geom_angle_atom_site_label_3
_geom_angle
_geom_angle_site_symmetry_1
_geom_angle_site_symmetry_3
O11 Sr1 O12 99.16(11) 3_666 3_565
O11 Sr1 O2 104.83(10) 3_666 4_575
O12 Sr1 O2 132.91(10) 3_565 4_575
O11 Sr1 O4 73.51(10) 3_666 2_655
O12 Sr1 O4 140.97(9) 3_565 2_655
O2 Sr1 O4 85.18(9) 4_575 2_655
O11 Sr1 O3 140.33(10) 3_666 2
O12 Sr1 O3 72.71(10) 3_565 2
O2 Sr1 O3 108.68(9) 4_575 2
O4 Sr1 O3 88.65(11) 2_655 2
O11 Sr1 O12 73.95(9) 3_666 .
O12 Sr1 O12 67.55(10) 3_565 .
O2 Sr1 O12 80.95(9) 4_575 .
O4 Sr1 O12 139.80(10) 2_655 .
O3 Sr1 O12 131.54(10) 2 .
O11 Sr1 O5 165.92(9) 3_666 2
O12 Sr1 O5 86.02(11) 3_565 2
O2 Sr1 O5 62.93(10) 4_575 2
O4 Sr1 O5 110.49(9) 2_655 2
O3 Sr1 O5 53.71(9) 2 2
O12 Sr1 O5 96.30(9) . 2
O11 Sr1 O2 69.25(10) 3_666 1_554
O12 Sr1 O2 83.26(10) 3_565 1_554
O2 Sr1 O2 143.16(9) 4_575 1_554
O4 Sr1 O2 58.06(9) 2_655 1_554
O3 Sr1 O2 71.23(10) 2 1_554
O12 Sr1 O2 127.95(9) . 1_554
O5 Sr1 O2 124.59(9) 2 1_554
O11 Sr1 Se3 161.47(7) 3_666 2
O12 Sr1 Se3 90.35(9) 3_565 2
O2 Sr1 Se3 79.35(8) 4_575 2
O4 Sr1 Se3 89.07(8) 2_655 2
O3 Sr1 Se3 29.48(6) 2 2
O12 Sr1 Se3 124.54(7) . 2
O5 Sr1 Se3 29.46(6) 2 2
O2 Sr1 Se3 96.38(8) 1_554 2
O11 Sr1 V1 67.49(7) 3_666 1_565
O12 Sr1 V1 109.07(7) 3_565 1_565
O2 Sr1 V1 117.40(7) 4_575 1_565
O4 Sr1 V1 32.23(6) 2_655 1_565
O3 Sr1 V1 78.49(9) 2 1_565
O12 Sr1 V1 140.28(7) . 1_565
O5 Sr1 V1 123.32(6) 2 1_565
O2 Sr1 V1 25.86(6) 1_554 1_565
Se3 Sr1 V1 94.42(5) 2 1_565
O11 Sr1 Se1 22.45(6) 3_666 3_665
O12 Sr1 Se1 78.95(9) 3_565 3_665
O2 Sr1 Se1 112.40(8) 4_575 3_665
O4 Sr1 Se1 95.40(8) 2_655 3_665
O3 Sr1 Se1 138.91(7) 2 3_665
O12 Sr1 Se1 56.80(6) . 3_665
O5 Sr1 Se1 152.59(6) 2 3_665
O2 Sr1 Se1 76.49(8) 1_554 3_665
Se3 Sr1 Se1 167.687(16) 2 3_665
V1 Sr1 Se1 83.50(5) 1_565 3_665
O11 Sr1 Se3 108.55(9) 3_666 3_565
O12 Sr1 Se3 20.80(6) 3_565 3_565
O2 Sr1 Se3 140.35(8) 4_575 3_565
O4 Sr1 Se3 124.38(7) 2_655 3_565
O3 Sr1 Se3 53.55(7) 2 3_565
O12 Sr1 Se3 88.21(6) . 3_565
O5 Sr1 Se3 80.75(9) 2 3_565
O2 Sr1 Se3 70.70(8) 1_554 3_565
Se3 Sr1 Se3 75.83(6) 2 3_565
V1 Sr1 Se3 95.06(3) 1_565 3_565
Se1 Sr1 Se3 92.23(6) 3_665 3_565
O7 Sr2 O13 75.30(10) . 4_575
O7 Sr2 O9 89.08(11) . 2_655
O13 Sr2 O9 83.02(10) 4_575 2_655
O7 Sr2 O13 72.02(9) . .
O13 Sr2 O13 146.27(13) 4_575 .
O9 Sr2 O13 88.30(11) 2_655 .
O7 Sr2 O10 133.36(9) . 2_655
O13 Sr2 O10 131.14(10) 4_575 2_655
O9 Sr2 O10 63.12(9) 2_655 2_655
O13 Sr2 O10 70.59(10) . 2_655
O7 Sr2 O1 147.78(9) . .
O13 Sr2 O1 72.51(10) 4_575 .
O9 Sr2 O1 88.36(12) 2_655 .
O13 Sr2 O1 139.95(9) . .
O10 Sr2 O1 72.39(10) 2_655 .
O7 Sr2 O11 114.92(11) . 3_666
O13 Sr2 O11 110.58(10) 4_575 3_666
O9 Sr2 O11 154.40(9) 2_655 3_666
O13 Sr2 O11 90.80(10) . 3_666
O10 Sr2 O11 92.52(9) 2_655 3_666
O1 Sr2 O11 76.02(11) . 3_666
O7 Sr2 O10 66.22(10) . 3_665
O13 Sr2 O10 69.64(10) 4_575 3_665
O9 Sr2 O10 146.64(8) 2_655 3_665
O13 Sr2 O10 103.74(11) . 3_665
O10 Sr2 O10 150.21(11) 2_655 3_665
O1 Sr2 O10 100.72(10) . 3_665
O11 Sr2 O10 57.89(8) 3_666 3_665
O7 Sr2 O8 53.90(9) . .
O13 Sr2 O8 113.17(8) 4_575 .
O9 Sr2 O8 129.45(9) 2_655 .
O13 Sr2 O8 51.04(9) . .
O10 Sr2 O8 115.50(8) 2_655 .
O1 Sr2 O8 141.66(9) . .
O11 Sr2 O8 66.44(9) 3_666 .
O10 Sr2 O8 52.71(8) 3_665 .
O7 Sr2 Se1 88.53(9) . 3_665
O13 Sr2 Se1 93.90(8) 4_575 3_665
O9 Sr2 Se1 176.50(6) 2_655 3_665
O13 Sr2 Se1 93.39(9) . 3_665
O10 Sr2 Se1 120.35(7) 2_655 3_665
O1 Sr2 Se1 92.30(9) . 3_665
O11 Sr2 Se1 28.75(6) 3_666 3_665
O10 Sr2 Se1 29.88(6) 3_665 3_665
O8 Sr2 Se1 50.40(6) . 3_665
O7 Sr2 Se2 56.44(7) . .
O13 Sr2 Se2 130.45(7) 4_575 .
O9 Sr2 Se2 105.01(9) 2_655 .
O13 Sr2 Se2 23.89(6) . .
O10 Sr2 Se2 93.52(8) 2_655 .
O1 Sr2 Se2 153.94(7) . .
O11 Sr2 Se2 83.02(8) 3_666 .
O10 Sr2 Se2 80.49(8) 3_665 .
O8 Sr2 Se2 28.05(6) . .
Se1 Sr2 Se2 75.73(6) 3_665 .
O7 Sr2 V2 114.20(8) . 2_655
O13 Sr2 V2 103.96(9) 4_575 2_655
O9 Sr2 V2 29.49(6) 2_655 2_655
O13 Sr2 V2 82.35(9) . 2_655
O10 Sr2 V2 34.11(6) 2_655 2_655
O1 Sr2 V2 75.48(9) . 2_655
O11 Sr2 V2 125.18(6) 3_666 2_655
O10 Sr2 V2 173.45(5) 3_665 2_655
O8 Sr2 V2 133.27(6) . 2_655
Se1 Sr2 V2 153.85(2) 3_665 2_655
Se2 Sr2 V2 105.31(6) . 2_655
O11 Se1 O10 99.58(14) 1_554 .
O11 Se1 O4 101.10(15) 1_554 .
O10 Se1 O4 100.02(14) . .
O11 Se1 Sr2 50.01(11) 1_554 3_665
O10 Se1 Sr2 51.18(9) . 3_665
O4 Se1 Sr2 116.98(10) . 3_665
O10 Se1 Sr1 133.13(9) . 3_665
O4 Se1 Sr1 84.85(11) . 3_665
Sr2 Se1 Sr1 84.87(6) 3_665 3_665
O13 Se2 O8 100.22(14) . .
O13 Se2 O9 103.05(14) . .
O8 Se2 O9 103.92(14) . .
O8 Se2 Sr2 63.26(10) . .
O9 Se2 Sr2 99.06(9) . .
O8 Se2 Sr2 122.52(10) . 4_576
O9 Se2 Sr2 114.48(10) . 4_576
Sr2 Se2 Sr2 69.62(6) . 4_576
O13 Se2 Sr2 124.41(11) . 2_645
O8 Se2 Sr2 119.32(10) . 2_645
Sr2 Se2 Sr2 133.011(19) . 2_645
Sr2 Se2 Sr2 116.49(3) 4_576 2_645
O12 Se3 O5 103.88(15) . .
O12 Se3 O3 99.81(15) . .
O5 Se3 O3 91.20(13) . .
O12 Se3 Sr1 80.90(12) . 2_545
O5 Se3 Sr1 52.74(9) . 2_545
O3 Se3 Sr1 49.42(10) . 2_545
O5 Se3 Sr1 74.82(10) . 3_565
O3 Se3 Sr1 115.53(12) . 3_565
Sr1 Se3 Sr1 75.11(6) 2_545 3_565
O1 V1 O2 108.10(17) 1_545 1_544
O1 V1 O3 97.35(14) 1_545 4_565
O2 V1 O3 97.45(15) 1_544 4_565
O1 V1 O4 98.58(14) 1_545 2_645
O2 V1 O4 91.70(14) 1_544 2_645
O3 V1 O4 158.16(12) 4_565 2_645
O1 V1 O5 117.92(14) 1_545 .
O2 V1 O5 133.95(15) 1_544 .
O3 V1 O5 78.97(13) 4_565 .
O4 V1 O5 80.40(13) 2_645 .
O1 V1 Sr1 107.49(11) 1_545 1_545
O2 V1 Sr1 46.71(11) 1_544 1_545
O3 V1 Sr1 141.00(10) 4_565 1_545
O4 V1 Sr1 45.04(8) 2_645 1_545
O5 V1 Sr1 112.99(9) . 1_545
O1 V1 Sr2 30.75(11) 1_545 1_545
O2 V1 Sr2 95.58(13) 1_544 1_545
O3 V1 Sr2 127.53(9) 4_565 1_545
O4 V1 Sr2 70.76(9) 2_645 1_545
O5 V1 Sr2 123.19(9) . 1_545
Sr1 V1 Sr2 78.53(6) 1_545 1_545
O1 V1 Sr1 91.30(12) 1_545 4_565
O2 V1 Sr1 27.11(10) 1_544 4_565
O3 V1 Sr1 78.61(10) 4_565 4_565
O4 V1 Sr1 115.77(10) 2_645 4_565
O5 V1 Sr1 145.06(9) . 4_565
Sr1 V1 Sr1 71.38(4) 1_545 4_565
Sr2 V1 Sr1 91.74(4) 1_545 4_565
O6 V2 O7 106.79(16) . .
O6 V2 O8 99.32(15) . 3_665
O7 V2 O8 97.16(13) . 3_665
O6 V2 O9 102.80(15) . .
O7 V2 O9 94.29(13) . .
O8 V2 O9 150.92(12) 3_665 .
O6 V2 O10 91.60(15) . .
O7 V2 O10 161.58(13) . .
O8 V2 O10 80.45(11) 3_665 .
O9 V2 O10 80.29(11) . .
O6 V2 O7 169.52(14) . 3_665
O7 V2 O7 83.57(14) . 3_665
O8 V2 O7 77.36(12) 3_665 3_665
O9 V2 O7 77.49(12) . 3_665
O10 V2 O7 78.08(12) . 3_665
O6 V2 V2 156.95(12) . 3_665
O7 V2 V2 50.20(12) . 3_665
O8 V2 V2 84.25(11) 3_665 3_665
O9 V2 V2 82.76(10) . 3_665
O10 V2 V2 111.44(9) . 3_665
O7 V2 V2 33.37(7) 3_665 3_665
O6 V2 Sr2 93.95(12) . 2_645
O7 V2 Sr2 133.04(10) . 2_645
O8 V2 Sr2 120.90(10) 3_665 2_645
O9 V2 Sr2 39.33(9) . 2_645
O10 V2 Sr2 41.63(7) . 2_645
O7 V2 Sr2 79.60(9) 3_665 2_645
V2 V2 Sr2 103.78(5) 3_665 2_645
O6 V2 Sr2 129.35(13) . 3_665
O7 V2 Sr2 120.12(11) . 3_665
O8 V2 Sr2 58.97(9) 3_665 3_665
O9 V2 Sr2 92.22(10) . 3_665
O10 V2 Sr2 43.33(7) . 3_665
O7 V2 Sr2 40.50(8) 3_665 3_665
V2 V2 Sr2 71.93(5) 3_665 3_665
Sr2 V2 Sr2 68.27(6) 2_645 3_665
V1 O1 Sr2 131.14(15) 1_565 .
V1 O2 Sr1 135.86(16) 1_566 4_576
V1 O2 Sr1 107.43(14) 1_566 1_556
Sr1 O2 Sr1 111.61(11) 4_576 1_556
Se3 O3 V1 125.30(15) . 4_566
Se3 O3 Sr1 101.10(13) . 2_545
V1 O3 Sr1 127.72(14) 4_566 2_545
Se1 O4 V1 116.02(15) . 2_655
Se1 O4 Sr1 139.95(13) . 2_645
V1 O4 Sr1 102.73(12) 2_655 2_645
Se3 O5 V1 132.29(16) . .
Se3 O5 Sr1 97.81(12) . 2_545
V1 O5 Sr1 126.21(13) . 2_545
V2 O7 V2 96.43(14) . 3_665
V2 O7 Sr2 148.95(16) . .
V2 O7 Sr2 102.75(13) 3_665 .
Se2 O8 V2 129.78(18) . 3_665
Se2 O8 Sr2 88.69(11) . .
V2 O8 Sr2 89.86(10) 3_665 .
Se2 O9 V2 123.32(15) . .
Se2 O9 Sr2 123.36(13) . 2_645
V2 O9 Sr2 111.18(13) . 2_645
Se1 O10 V2 108.16(13) . .
Se1 O10 Sr2 131.71(14) . 2_645
V2 O10 Sr2 104.26(10) . 2_645
Se1 O10 Sr2 98.95(11) . 3_665
V2 O10 Sr2 102.61(11) . 3_665
Sr2 O10 Sr2 107.81(10) 2_645 3_665
Se1 O11 Sr1 122.68(15) 1_556 3_666
Se1 O11 Sr2 101.24(13) 1_556 3_666
Sr1 O11 Sr2 136.08(11) 3_666 3_666
Se3 O12 Sr1 126.21(15) . 3_565
Se3 O12 Sr1 120.95(15) . .
Sr1 O12 Sr1 112.45(10) 3_565 .
Se2 O13 Sr2 127.41(14) . 4_576
Se2 O13 Sr2 117.03(15) . .
Sr2 O13 Sr2 111.80(12) 4_576 .

loop_
_geom_bond_atom_site_label_1
_geom_bond_atom_site_label_2
_geom_bond_distance
_geom_bond_site_symmetry_2
Sr1 O11 2.494(3) 3_666
Sr1 O12 2.568(3) 3_565
Sr1 O2 2.579(3) 4_575
Sr1 O4 2.632(3) 2_655
Sr1 O3 2.660(3) 2
Sr1 O12 2.716(4) .
Sr1 O5 2.761(3) 2
Sr1 O2 2.768(3) 1_554
Sr2 O7 2.536(3) .
Sr2 O13 2.555(3) 4_575
Sr2 O9 2.568(3) 2_655
Sr2 O13 2.586(3) .
Sr2 O10 2.590(3) 2_655
Sr2 O1 2.652(3) .
Sr2 O11 2.653(3) 3_666
Sr2 O10 2.678(3) 3_665
Sr2 O8 3.264(4) .
Se1 O11 1.666(3) 1_554
Se1 O10 1.713(3) .
Se1 O4 1.749(3) .
Se2 O13 1.661(3) .
Se2 O8 1.719(3) .
Se2 O9 1.738(3) .
Se3 O12 1.676(3) .
Se3 O5 1.706(3) .
Se3 O3 1.724(3) .
V1 O1 1.612(3) 1_545
V1 O2 1.659(3) 1_544
V1 O3 1.958(3) 4_565
V1 O4 1.984(3) 2_645
V1 O5 2.005(3) .
V2 O6 1.612(3) .
V2 O7 1.673(3) .
V2 O8 1.971(3) 3_665
V2 O9 1.995(3) .
V2 O10 2.186(3) .
V2 O7 2.337(3) 3_665
O1 V1 1.612(3) 1_565
O2 V1 1.659(3) 1_566
O2 Sr1 2.579(3) 4_576
O2 Sr1 2.768(3) 1_556
O3 V1 1.958(3) 4_566
O3 Sr1 2.660(3) 2_545
O4 V1 1.984(3) 2_655
O4 Sr1 2.632(3) 2_645
O5 Sr1 2.761(3) 2_545
O7 V2 2.337(3) 3_665
O8 V2 1.971(3) 3_665
O9 Sr2 2.568(3) 2_645
O10 Sr2 2.590(3) 2_645
O10 Sr2 2.678(3) 3_665
O11 Se1 1.666(3) 1_556
O11 Sr1 2.494(3) 3_666
O11 Sr2 2.653(3) 3_666
O12 Sr1 2.568(3) 3_565
O13 Sr2 2.555(3) 4_576
